data_7018991
loop_
_publ_author_name
'Li, Xinfa'
'Huang, Yuanbiao'
'Cao, Rong'

_publ_section_title
;
 A family of three-dimensional 3d--4f and 4d--4f heterometallic
 coordination polymers based on mixed isonicotinate and 2-sulfobenzoate
 ligands: syntheses, structures and photoluminescent properties
;
_journal_issue 20
_journal_name_full 'Dalton Transactions'
_journal_page_first 6195
_journal_paper_doi 10.1039/c2dt30268c
_journal_volume 41
_journal_year 2012
_chemical_formula_moiety 'C19 H14 Ag N2 Nd O10 S'
_chemical_formula_sum 'C19 H14 Ag N2 Nd O10 S'
_chemical_formula_weight 714.49
_chemical_name_systematic
;
?
;
_space_group_IT_number 14
_symmetry_cell_setting monoclinic
_symmetry_space_group_name_Hall '-P 2yn'
_symmetry_space_group_name_H-M 'P 1 21/n 1'
_atom_sites_solution_hydrogens geom
_atom_sites_solution_primary direct
_atom_sites_solution_secondary difmap
_audit_creation_method SHELXL-97
_cell_angle_alpha 90.00
_cell_angle_beta 101.116(2)
_cell_angle_gamma 90.00
_cell_formula_units_Z 4
_cell_length_a 9.4364(2)
_cell_length_b 13.4891(3)
_cell_length_c 17.6583(4)
_cell_measurement_reflns_used 5204
_cell_measurement_temperature 293(2)
_cell_measurement_theta_max 28.9839
_cell_measurement_theta_min 2.3461
_cell_volume 2205.53(9)
_computing_cell_refinement
;
CrysAlisPro, Agilent Technologies,
Version 1.171.34.49 (release 20-01-2011 CrysAlis171 .NET)
(compiled Jan 20 2011,15:58:25)
;
_computing_data_collection
;
CrysAlisPro, Agilent Technologies,
Version 1.171.34.49 (release 20-01-2011 CrysAlis171 .NET)
(compiled Jan 20 2011,15:58:25)
;
_computing_data_reduction
;
CrysAlisPro, Agilent Technologies,
Version 1.171.34.49 (release 20-01-2011 CrysAlis171 .NET)
(compiled Jan 20 2011,15:58:25)
;
_computing_molecular_graphics 'Bruker SHELXTL'
_computing_publication_material 'Bruker SHELXTL'
_computing_structure_refinement 'SHELXL-97 (Sheldrick, 1997)'
_computing_structure_solution 'SHELXS-97 (Sheldrick, 1990)'
_diffrn_ambient_temperature 293(2)
_diffrn_detector_area_resol_mean 16.2083
_diffrn_measured_fraction_theta_full 0.991
_diffrn_measured_fraction_theta_max 0.991
_diffrn_measurement_device_type 'Xcalibur, Eos'
_diffrn_measurement_method '\w scans'
_diffrn_radiation_monochromator graphite
_diffrn_radiation_source 'fine-focus sealed tube'
_diffrn_radiation_type MoK\a
_diffrn_radiation_wavelength 0.71073
_diffrn_reflns_av_R_equivalents 0.0246
_diffrn_reflns_av_sigmaI/netI 0.0368
_diffrn_reflns_limit_h_max 11
_diffrn_reflns_limit_h_min -10
_diffrn_reflns_limit_k_max 14
_diffrn_reflns_limit_k_min -17
_diffrn_reflns_limit_l_max 22
_diffrn_reflns_limit_l_min -13
_diffrn_reflns_number 10401
_diffrn_reflns_theta_full 26.76
_diffrn_reflns_theta_max 26.76
_diffrn_reflns_theta_min 2.35
_diffrn_standards_interval_count none
_diffrn_standards_interval_time none
_exptl_absorpt_coefficient_mu 3.370
_exptl_absorpt_correction_T_max 0.3150
_exptl_absorpt_correction_T_min 0.2233
_exptl_absorpt_correction_type multi-scan
_exptl_absorpt_process_details
;
CrysAlisPro, Agilent Technologies,
Version 1.171.34.49.
Empirical absorption correction using spherical harmonics,
implemented in SCALE3 ABSPACK scaling algorithm.
;
_exptl_crystal_colour light-violet
_exptl_crystal_density_diffrn 2.152
_exptl_crystal_density_method 'not measured'
_exptl_crystal_description block-shaped
_exptl_crystal_F_000 1380
_exptl_crystal_size_max 0.45
_exptl_crystal_size_mid 0.40
_exptl_crystal_size_min 0.35
_refine_diff_density_max 1.145
_refine_diff_density_min -1.527
_refine_diff_density_rms 0.611
_refine_ls_extinction_method none
_refine_ls_goodness_of_fit_ref 1.010
_refine_ls_hydrogen_treatment constr
_refine_ls_matrix_type full
_refine_ls_number_parameters 307
_refine_ls_number_reflns 4648
_refine_ls_number_restraints 0
_refine_ls_restrained_S_all 1.010
_refine_ls_R_factor_all 0.0321
_refine_ls_R_factor_gt 0.0241
_refine_ls_shift/su_max 0.000
_refine_ls_shift/su_mean 0.000
_refine_ls_structure_factor_coef Fsqd
_refine_ls_weighting_details 'calc w=1/[\s^2^(Fo^2^)+(0.0400P)^2^+5.0000P] where P=(Fo^2^+2Fc^2^)/3'
_refine_ls_weighting_scheme calc
_refine_ls_wR_factor_gt 0.0610
_refine_ls_wR_factor_ref 0.0787
_reflns_number_gt 4089
_reflns_number_total 4648
_reflns_threshold_expression >2sigma(I)
_cod_data_source_file c2dt30268c.txt
_cod_data_source_block 3-Nd
_cod_depositor_comments
;
The following automatic conversions were performed:

'_symmetry_cell_setting' value 'Monoclinic' changed to 'monoclinic'
according to /home/saulius/struct/CIF-dictionaries/cif_core.dic
dictionary named 'cif_core.dic' version 2.4.1 from 2010-06-29.

Automatic conversion script
Id: cif_fix_values 1715 2011-07-08 13:25:40Z adriana 
;
_cod_original_cell_volume 2205.53(8)
_cod_original_sg_symbol_H-M P2(1)/n
_cod_database_code 7018991

loop_
_symmetry_equiv_pos_as_xyz
'x, y, z'
'-x+1/2, y+1/2, -z+1/2'
'-x, -y, -z'
'x-1/2, -y-1/2, z-1/2'

loop_
_atom_site_label
_atom_site_type_symbol
_atom_site_fract_x
_atom_site_fract_y
_atom_site_fract_z
_atom_site_U_iso_or_equiv
_atom_site_adp_type
_atom_site_occupancy
_atom_site_symmetry_multiplicity
_atom_site_calc_flag
_atom_site_refinement_flags
Nd1 Nd 0.28488(2) 0.035374(15) -0.003855(12) 0.01088(8) Uani 1 1 d .
Ag1 Ag 0.27562(5) 0.36317(3) 0.01960(2) 0.03175(11) Uani 1 1 d .
S1 S 0.81616(13) 0.22073(9) 0.07287(8) 0.0298(3) Uani 1 1 d .
O1 O 0.5470(3) 0.0994(2) -0.00712(17) 0.0175(6) Uani 1 1 d .
O2 O 0.3753(3) 0.2093(2) -0.0357(2) 0.0236(7) Uani 1 1 d .
O3 O 0.8380(4) 0.1142(2) 0.0693(2) 0.0280(8) Uani 1 1 d .
O4 O 0.7078(4) 0.2495(3) 0.1156(2) 0.0441(10) Uani 1 1 d .
O5 O 0.9545(4) 0.2699(3) 0.0976(3) 0.0525(12) Uani 1 1 d .
O6 O 0.3475(3) 0.0269(2) -0.13350(18) 0.0218(7) Uani 1 1 d .
O7 O 0.5593(3) -0.0525(2) -0.12780(18) 0.0244(7) Uani 1 1 d .
O8 O 0.3470(4) 0.4557(3) 0.41817(19) 0.0296(8) Uani 1 1 d .
O9 O 0.5695(3) 0.4004(2) 0.42109(17) 0.0204(6) Uani 1 1 d .
O10 O 0.2024(4) 0.1697(3) 0.0804(2) 0.0320(8) Uani 1 1 d .
H10B H 0.2454 0.1630 0.1271 0.048 Uiso 1 1 d R
H10C H 0.1119 0.1656 0.0785 0.048 Uiso 1 1 d R
N1 N 0.3116(4) -0.0984(3) -0.4009(2) 0.0237(8) Uani 1 1 d .
N2 N 0.3383(4) 0.3823(3) 0.1427(2) 0.0251(9) Uani 1 1 d .
C1 C 0.5038(5) 0.1836(3) -0.0316(3) 0.0178(9) Uani 1 1 d .
C2 C 0.6081(5) 0.2503(3) -0.0616(3) 0.0271(11) Uani 1 1 d .
C3 C 0.7520(5) 0.2643(3) -0.0230(4) 0.0321(12) Uani 1 1 d .
C4 C 0.8443(7) 0.3208(4) -0.0579(4) 0.0491(18) Uani 1 1 d .
H4A H 0.9394 0.3308 -0.0330 0.059 Uiso 1 1 calc R
C5 C 0.7941(8) 0.3622(5) -0.1300(5) 0.067(2) Uani 1 1 d .
H5A H 0.8572 0.3990 -0.1533 0.080 Uiso 1 1 calc R
C6 C 0.6521(8) 0.3502(5) -0.1682(5) 0.068(2) Uani 1 1 d .
H6A H 0.6196 0.3791 -0.2163 0.082 Uiso 1 1 calc R
C7 C 0.5591(7) 0.2935(4) -0.1327(4) 0.0449(16) Uani 1 1 d .
H7A H 0.4634 0.2848 -0.1573 0.054 Uiso 1 1 calc R
C8 C 0.4377(4) -0.0221(3) -0.1616(2) 0.0171(9) Uani 1 1 d .
C9 C 0.3946(4) -0.0481(3) -0.2458(2) 0.0167(9) Uani 1 1 d .
C10 C 0.3897(5) -0.1460(3) -0.2696(3) 0.0245(10) Uani 1 1 d .
H10A H 0.4156 -0.1964 -0.2337 0.029 Uiso 1 1 calc R
C11 C 0.3462(5) -0.1682(3) -0.3467(3) 0.0239(10) Uani 1 1 d .
H11A H 0.3406 -0.2344 -0.3617 0.029 Uiso 1 1 calc R
C12 C 0.3197(6) -0.0032(4) -0.3773(3) 0.0282(11) Uani 1 1 d .
H12A H 0.2981 0.0463 -0.4144 0.034 Uiso 1 1 calc R
C13 C 0.3582(5) 0.0244(3) -0.3014(3) 0.0258(10) Uani 1 1 d .
H13A H 0.3598 0.0909 -0.2875 0.031 Uiso 1 1 calc R
C14 C 0.4444(4) 0.4229(3) 0.3876(2) 0.0145(8) Uani 1 1 d .
C15 C 0.4082(4) 0.4088(3) 0.3014(2) 0.0158(8) Uani 1 1 d .
C16 C 0.2654(5) 0.3989(4) 0.2636(3) 0.0250(10) Uani 1 1 d .
H16A H 0.1910 0.4016 0.2913 0.030 Uiso 1 1 calc R
C17 C 0.2351(5) 0.3850(4) 0.1853(3) 0.0287(11) Uani 1 1 d .
H17A H 0.1393 0.3772 0.1608 0.034 Uiso 1 1 calc R
C18 C 0.4764(5) 0.3934(4) 0.1791(3) 0.0275(11) Uani 1 1 d .
H18A H 0.5485 0.3926 0.1499 0.033 Uiso 1 1 calc R
C19 C 0.5154(5) 0.4059(3) 0.2574(3) 0.0240(10) Uani 1 1 d .
H19A H 0.6121 0.4123 0.2808 0.029 Uiso 1 1 calc R

loop_
_atom_site_aniso_label
_atom_site_aniso_U_11
_atom_site_aniso_U_22
_atom_site_aniso_U_33
_atom_site_aniso_U_23
_atom_site_aniso_U_13
_atom_site_aniso_U_12
Nd1 0.00979(11) 0.01371(12) 0.00862(12) -0.00064(8) 0.00047(8) 0.00013(8)
Ag1 0.0459(2) 0.0372(2) 0.00890(18) -0.00024(15) -0.00277(15) 0.00440(17)
S1 0.0179(6) 0.0243(6) 0.0473(8) -0.0176(6) 0.0069(5) -0.0051(5)
O1 0.0143(14) 0.0141(14) 0.0226(17) 0.0022(12) -0.0003(12) 0.0003(11)
O2 0.0172(16) 0.0191(15) 0.036(2) 0.0055(14) 0.0082(14) 0.0031(12)
O3 0.0257(17) 0.0228(17) 0.033(2) -0.0099(14) -0.0008(15) -0.0030(14)
O4 0.033(2) 0.052(2) 0.050(3) -0.021(2) 0.0148(19) 0.0056(18)
O5 0.026(2) 0.038(2) 0.089(4) -0.027(2) 0.000(2) -0.0128(17)
O6 0.0187(15) 0.0329(17) 0.0139(16) -0.0022(13) 0.0030(12) 0.0040(13)
O7 0.0179(16) 0.0413(19) 0.0126(16) -0.0067(14) -0.0005(12) 0.0056(13)
O8 0.0268(18) 0.045(2) 0.0178(17) -0.0087(15) 0.0069(14) 0.0096(15)
O9 0.0160(15) 0.0263(16) 0.0165(16) -0.0040(13) -0.0031(12) -0.0030(12)
O10 0.0284(19) 0.0387(19) 0.029(2) -0.0090(16) 0.0045(15) 0.0068(15)
N1 0.032(2) 0.027(2) 0.0109(19) -0.0018(15) -0.0004(16) -0.0039(17)
N2 0.036(2) 0.027(2) 0.0103(19) -0.0041(16) -0.0002(16) 0.0049(17)
C1 0.020(2) 0.015(2) 0.018(2) -0.0017(17) 0.0042(17) -0.0019(16)
C2 0.026(2) 0.014(2) 0.046(3) 0.008(2) 0.018(2) 0.0021(18)
C3 0.027(3) 0.014(2) 0.060(4) -0.004(2) 0.023(2) -0.0014(19)
C4 0.034(3) 0.030(3) 0.092(6) 0.011(3) 0.034(3) -0.003(2)
C5 0.056(4) 0.042(4) 0.118(7) 0.036(4) 0.056(5) 0.013(3)
C6 0.072(5) 0.055(4) 0.091(6) 0.052(4) 0.051(5) 0.027(4)
C7 0.037(3) 0.042(3) 0.061(4) 0.029(3) 0.023(3) 0.016(3)
C8 0.015(2) 0.025(2) 0.011(2) -0.0010(17) 0.0008(16) -0.0032(17)
C9 0.0119(19) 0.027(2) 0.011(2) -0.0030(17) 0.0009(15) -0.0006(16)
C10 0.033(3) 0.023(2) 0.016(2) 0.0019(18) -0.0011(19) 0.0031(19)
C11 0.035(3) 0.019(2) 0.016(2) -0.0019(18) 0.001(2) -0.0012(19)
C12 0.045(3) 0.023(2) 0.014(2) 0.0026(19) 0.001(2) -0.001(2)
C13 0.036(3) 0.023(2) 0.017(2) -0.0021(19) -0.001(2) 0.000(2)
C14 0.017(2) 0.0148(19) 0.012(2) -0.0038(16) 0.0019(16) -0.0035(16)
C15 0.017(2) 0.016(2) 0.013(2) -0.0029(16) 0.0000(16) 0.0021(16)
C16 0.019(2) 0.038(3) 0.018(2) -0.004(2) 0.0040(18) -0.0013(19)
C17 0.023(2) 0.040(3) 0.020(3) -0.005(2) -0.0049(19) -0.003(2)
C18 0.025(2) 0.041(3) 0.019(2) -0.003(2) 0.0080(19) 0.006(2)
C19 0.018(2) 0.035(3) 0.018(2) -0.001(2) -0.0002(18) 0.0053(19)

loop_
_atom_type_symbol
_atom_type_description
_atom_type_scat_dispersion_real
_atom_type_scat_dispersion_imag
_atom_type_scat_source
C C 0.0033 0.0016 'International Tables Vol C Tables 4.2.6.8 and 6.1.1.4'
H H 0.0000 0.0000 'International Tables Vol C Tables 4.2.6.8 and 6.1.1.4'
N N 0.0061 0.0033 'International Tables Vol C Tables 4.2.6.8 and 6.1.1.4'
O O 0.0106 0.0060 'International Tables Vol C Tables 4.2.6.8 and 6.1.1.4'
S S 0.1246 0.1234 'International Tables Vol C Tables 4.2.6.8 and 6.1.1.4'
Ag Ag -0.8971 1.1015 'International Tables Vol C Tables 4.2.6.8 and 6.1.1.4'
Nd Nd -0.1943 3.0179 'International Tables Vol C Tables 4.2.6.8 and 6.1.1.4'

loop_
_geom_angle_atom_site_label_1
_geom_angle_atom_site_label_2
_geom_angle_atom_site_label_3
_geom_angle
_geom_angle_site_symmetry_1
_geom_angle_site_symmetry_3
O9 Nd1 O8 91.33(11) 4_565 2_545
O9 Nd1 O1 143.79(10) 4_565 3_655
O8 Nd1 O1 91.44(11) 2_545 3_655
O9 Nd1 O6 80.29(10) 4_565 .
O8 Nd1 O6 144.15(11) 2_545 .
O1 Nd1 O6 76.54(10) 3_655 .
O9 Nd1 O3 76.38(11) 4_565 3_655
O8 Nd1 O3 71.20(12) 2_545 3_655
O1 Nd1 O3 70.45(10) 3_655 3_655
O6 Nd1 O3 72.96(11) . 3_655
O9 Nd1 O7 140.48(10) 4_565 3_655
O8 Nd1 O7 74.86(11) 2_545 3_655
O1 Nd1 O7 74.61(10) 3_655 3_655
O6 Nd1 O7 131.25(10) . 3_655
O3 Nd1 O7 129.77(11) 3_655 3_655
O9 Nd1 O10 75.03(11) 4_565 .
O8 Nd1 O10 72.34(12) 2_545 .
O1 Nd1 O10 139.56(11) 3_655 .
O6 Nd1 O10 136.40(11) . .
O3 Nd1 O10 132.46(11) 3_655 .
O7 Nd1 O10 65.54(11) 3_655 .
O9 Nd1 O2 80.24(10) 4_565 .
O8 Nd1 O2 140.92(11) 2_545 .
O1 Nd1 O2 117.61(9) 3_655 .
O6 Nd1 O2 72.21(10) . .
O3 Nd1 O2 140.65(11) 3_655 .
O7 Nd1 O2 87.65(11) 3_655 .
O10 Nd1 O2 68.61(11) . .
O9 Nd1 O1 125.26(10) 4_565 .
O8 Nd1 O1 140.12(10) 2_545 .
O1 Nd1 O1 68.91(10) 3_655 .
O6 Nd1 O1 66.54(10) . .
O3 Nd1 O1 127.58(10) 3_655 .
O7 Nd1 O1 66.72(10) 3_655 .
O10 Nd1 O1 99.96(10) . .
O2 Nd1 O1 49.36(9) . .
N2 Ag1 N1 158.16(14) . 2_554
N2 Ag1 O2 115.71(13) . .
N1 Ag1 O2 85.61(13) 2_554 .
O4 S1 O5 114.1(2) . .
O4 S1 O3 114.3(2) . .
O5 S1 O3 109.7(2) . .
O4 S1 C3 105.3(2) . .
O5 S1 C3 104.8(3) . .
O3 S1 C3 108.0(2) . .
C1 O1 Nd1 151.7(3) . 3_655
C1 O1 Nd1 93.4(2) . .
Nd1 O1 Nd1 111.09(10) 3_655 .
C1 O2 Ag1 129.0(3) . .
C1 O2 Nd1 95.3(2) . .
Ag1 O2 Nd1 119.48(12) . .
S1 O3 Nd1 139.6(2) . 3_655
C8 O6 Nd1 133.8(3) . .
C8 O7 Nd1 136.7(3) . 3_655
C14 O8 Nd1 163.7(3) . 2
C14 O9 Nd1 143.7(3) . 4_666
Nd1 O10 H10B 110.2 . .
Nd1 O10 H10C 110.3 . .
H10B O10 H10C 108.6 . .
C11 N1 C12 117.3(4) . .
C11 N1 Ag1 121.3(3) . 2_544
C12 N1 Ag1 121.0(3) . 2_544
C17 N2 C18 118.0(4) . .
C17 N2 Ag1 118.8(3) . .
C18 N2 Ag1 123.2(3) . .
O2 C1 O1 121.2(4) . .
O2 C1 C2 120.5(4) . .
O1 C1 C2 118.1(4) . .
C7 C2 C3 120.4(5) . .
C7 C2 C1 116.5(5) . .
C3 C2 C1 123.0(5) . .
C4 C3 C2 119.1(6) . .
C4 C3 S1 118.4(5) . .
C2 C3 S1 122.3(4) . .
C5 C4 C3 119.8(6) . .
C5 C4 H4A 120.1 . .
C3 C4 H4A 120.1 . .
C4 C5 C6 121.7(6) . .
C4 C5 H5A 119.2 . .
C6 C5 H5A 119.2 . .
C5 C6 C7 118.4(7) . .
C5 C6 H6A 120.8 . .
C7 C6 H6A 120.8 . .
C2 C7 C6 120.5(6) . .
C2 C7 H7A 119.7 . .
C6 C7 H7A 119.7 . .
O6 C8 O7 127.8(4) . .
O6 C8 C9 116.0(4) . .
O7 C8 C9 116.1(4) . .
C13 C9 C10 118.1(4) . .
C13 C9 C8 121.3(4) . .
C10 C9 C8 120.6(4) . .
C11 C10 C9 119.6(4) . .
C11 C10 H10A 120.2 . .
C9 C10 H10A 120.2 . .
N1 C11 C10 122.6(4) . .
N1 C11 H11A 118.7 . .
C10 C11 H11A 118.7 . .
N1 C12 C13 123.2(4) . .
N1 C12 H12A 118.4 . .
C13 C12 H12A 118.4 . .
C12 C13 C9 119.1(4) . .
C12 C13 H13A 120.5 . .
C9 C13 H13A 120.5 . .
O8 C14 O9 126.5(4) . .
O8 C14 C15 116.3(4) . .
O9 C14 C15 117.1(4) . .
C19 C15 C16 118.2(4) . .
C19 C15 C14 121.3(4) . .
C16 C15 C14 120.5(4) . .
C17 C16 C15 119.5(4) . .
C17 C16 H16A 120.2 . .
C15 C16 H16A 120.2 . .
N2 C17 C16 122.5(4) . .
N2 C17 H17A 118.7 . .
C16 C17 H17A 118.7 . .
N2 C18 C19 122.9(4) . .
N2 C18 H18A 118.6 . .
C19 C18 H18A 118.6 . .
C18 C19 C15 119.0(4) . .
C18 C19 H19A 120.5 . .
C15 C19 H19A 120.5 . .

loop_
_geom_bond_atom_site_label_1
_geom_bond_atom_site_label_2
_geom_bond_distance
_geom_bond_site_symmetry_2
Nd1 O9 2.366(3) 4_565
Nd1 O8 2.391(3) 2_545
Nd1 O1 2.396(3) 3_655
Nd1 O6 2.475(3) .
Nd1 O3 2.497(3) 3_655
Nd1 O7 2.511(3) 3_655
Nd1 O10 2.560(3) .
Nd1 O2 2.595(3) .
Nd1 O1 2.631(3) .
Ag1 N2 2.155(4) .
Ag1 N1 2.163(4) 2_554
Ag1 O2 2.549(3) .
S1 O4 1.436(4) .
S1 O5 1.454(4) .
S1 O3 1.454(3) .
S1 C3 1.784(6) .
O1 C1 1.255(5) .
O1 Nd1 2.396(3) 3_655
O2 C1 1.250(5) .
O3 Nd1 2.497(3) 3_655
O6 C8 1.253(5) .
O7 C8 1.256(5) .
O7 Nd1 2.511(3) 3_655
O8 C14 1.234(5) .
O8 Nd1 2.391(3) 2
O9 C14 1.251(5) .
O9 Nd1 2.366(3) 4_666
O10 H10B 0.8499 .
O10 H10C 0.8500 .
N1 C11 1.337(6) .
N1 C12 1.348(6) .
N1 Ag1 2.163(4) 2_544
N2 C17 1.342(6) .
N2 C18 1.346(6) .
C1 C2 1.504(6) .
C2 C7 1.381(8) .
C2 C3 1.409(7) .
C3 C4 1.387(7) .
C4 C5 1.388(10) .
C4 H4A 0.9300 .
C5 C6 1.389(11) .
C5 H5A 0.9300 .
C6 C7 1.401(8) .
C6 H6A 0.9300 .
C7 H7A 0.9300 .
C8 C9 1.507(6) .
C9 C13 1.381(6) .
C9 C10 1.383(6) .
C10 C11 1.377(6) .
C10 H10A 0.9300 .
C11 H11A 0.9300 .
C12 C13 1.371(6) .
C12 H12A 0.9300 .
C13 H13A 0.9300 .
C14 C15 1.507(6) .
C15 C19 1.390(6) .
C15 C16 1.390(6) .
C16 C17 1.370(6) .
C16 H16A 0.9300 .
C17 H17A 0.9300 .
C18 C19 1.372(6) .
C18 H18A 0.9300 .
C19 H19A 0.9300 .

loop_
_geom_hbond_atom_site_label_D
_geom_hbond_atom_site_label_H
_geom_hbond_atom_site_label_A
_geom_hbond_distance_DH
_geom_hbond_distance_HA
_geom_hbond_distance_DA
_geom_hbond_angle_DHA
_geom_hbond_site_symmetry_A
O10 H10C O5 0.85 2.12 2.768(5) 132.8 1_455

loop_
_geom_torsion_atom_site_label_1
_geom_torsion_atom_site_label_2
_geom_torsion_atom_site_label_3
_geom_torsion_atom_site_label_4
_geom_torsion
_geom_torsion_site_symmetry_1
_geom_torsion_site_symmetry_4
O9 Nd1 O1 C1 23.8(3) 4_565 .
O8 Nd1 O1 C1 -129.1(3) 2_545 .
O1 Nd1 O1 C1 165.7(3) 3_655 .
O6 Nd1 O1 C1 81.7(3) . .
O3 Nd1 O1 C1 124.2(3) 3_655 .
O7 Nd1 O1 C1 -112.6(3) 3_655 .
O10 Nd1 O1 C1 -54.8(3) . .
O2 Nd1 O1 C1 -4.5(2) . .
O9 Nd1 O1 Nd1 -141.85(12) 4_565 3_655
O8 Nd1 O1 Nd1 65.2(2) 2_545 3_655
O1 Nd1 O1 Nd1 0.0 3_655 3_655
O6 Nd1 O1 Nd1 -83.99(13) . 3_655
O3 Nd1 O1 Nd1 -41.47(18) 3_655 3_655
O7 Nd1 O1 Nd1 81.73(13) 3_655 3_655
O10 Nd1 O1 Nd1 139.51(13) . 3_655
O2 Nd1 O1 Nd1 -170.18(19) . 3_655
N2 Ag1 O2 C1 -57.8(4) . .
N1 Ag1 O2 C1 117.3(4) 2_554 .
N2 Ag1 O2 Nd1 68.60(19) . .
N1 Ag1 O2 Nd1 -116.32(17) 2_554 .
O9 Nd1 O2 C1 -152.3(3) 4_565 .
O8 Nd1 O2 C1 127.7(3) 2_545 .
O1 Nd1 O2 C1 -5.8(3) 3_655 .
O6 Nd1 O2 C1 -69.5(3) . .
O3 Nd1 O2 C1 -98.2(3) 3_655 .
O7 Nd1 O2 C1 65.5(3) 3_655 .
O10 Nd1 O2 C1 130.1(3) . .
O1 Nd1 O2 C1 4.5(2) . .
O9 Nd1 O2 Ag1 66.62(14) 4_565 .
O8 Nd1 O2 Ag1 -13.3(3) 2_545 .
O1 Nd1 O2 Ag1 -146.88(13) 3_655 .
O6 Nd1 O2 Ag1 149.46(17) . .
O3 Nd1 O2 Ag1 120.71(17) 3_655 .
O7 Nd1 O2 Ag1 -75.62(15) 3_655 .
O10 Nd1 O2 Ag1 -11.02(13) . .
O1 Nd1 O2 Ag1 -136.5(2) . .
O4 S1 O3 Nd1 73.7(4) . 3_655
O5 S1 O3 Nd1 -156.8(3) . 3_655
C3 S1 O3 Nd1 -43.1(4) . 3_655
O9 Nd1 O6 C8 -159.0(4) 4_565 .
O8 Nd1 O6 C8 -80.3(4) 2_545 .
O1 Nd1 O6 C8 -7.0(4) 3_655 .
O3 Nd1 O6 C8 -80.3(4) 3_655 .
O7 Nd1 O6 C8 48.1(4) 3_655 .
O10 Nd1 O6 C8 145.1(4) . .
O2 Nd1 O6 C8 118.3(4) . .
O1 Nd1 O6 C8 65.6(4) . .
N1 Ag1 N2 C17 73.7(6) 2_554 .
O2 Ag1 N2 C17 -119.6(3) . .
N1 Ag1 N2 C18 -105.1(5) 2_554 .
O2 Ag1 N2 C18 61.6(4) . .
Ag1 O2 C1 O1 126.8(4) . .
Nd1 O2 C1 O1 -8.5(4) . .
Ag1 O2 C1 C2 -57.9(6) . .
Nd1 O2 C1 C2 166.8(4) . .
Nd1 O1 C1 O2 159.1(4) 3_655 .
Nd1 O1 C1 O2 8.3(4) . .
Nd1 O1 C1 C2 -16.2(8) 3_655 .
Nd1 O1 C1 C2 -167.1(4) . .
O2 C1 C2 C7 -44.8(7) . .
O1 C1 C2 C7 130.6(5) . .
O2 C1 C2 C3 139.3(5) . .
O1 C1 C2 C3 -45.3(7) . .
C7 C2 C3 C4 -1.0(8) . .
C1 C2 C3 C4 174.7(5) . .
C7 C2 C3 S1 173.7(4) . .
C1 C2 C3 S1 -10.6(7) . .
O4 S1 C3 C4 128.8(4) . .
O5 S1 C3 C4 8.1(5) . .
O3 S1 C3 C4 -108.8(4) . .
O4 S1 C3 C2 -45.9(5) . .
O5 S1 C3 C2 -166.6(4) . .
O3 S1 C3 C2 76.5(4) . .
C2 C3 C4 C5 -0.2(8) . .
S1 C3 C4 C5 -175.0(5) . .
C3 C4 C5 C6 1.1(10) . .
C4 C5 C6 C7 -0.8(11) . .
C3 C2 C7 C6 1.2(8) . .
C1 C2 C7 C6 -174.8(5) . .
C5 C6 C7 C2 -0.3(10) . .
Nd1 O6 C8 O7 -30.9(7) . .
Nd1 O6 C8 C9 148.6(3) . .
Nd1 O7 C8 O6 -4.7(7) 3_655 .
Nd1 O7 C8 C9 175.8(3) 3_655 .
O6 C8 C9 C13 57.3(6) . .
O7 C8 C9 C13 -123.1(5) . .
O6 C8 C9 C10 -122.4(5) . .
O7 C8 C9 C10 57.2(6) . .
C13 C9 C10 C11 -1.4(7) . .
C8 C9 C10 C11 178.2(4) . .
C12 N1 C11 C10 -0.5(7) . .
Ag1 N1 C11 C10 -174.1(4) 2_544 .
C9 C10 C11 N1 1.9(7) . .
C11 N1 C12 C13 -1.4(7) . .
Ag1 N1 C12 C13 172.2(4) 2_544 .
N1 C12 C13 C9 1.8(8) . .
C10 C9 C13 C12 -0.3(7) . .
C8 C9 C13 C12 -180.0(4) . .
Nd1 O8 C14 O9 25.9(14) 2 .
Nd1 O8 C14 C15 -154.1(9) 2 .
Nd1 O9 C14 O8 -62.0(7) 4_666 .
Nd1 O9 C14 C15 118.0(4) 4_666 .
O8 C14 C15 C19 157.6(4) . .
O9 C14 C15 C19 -22.4(6) . .
O8 C14 C15 C16 -22.0(6) . .
O9 C14 C15 C16 157.9(4) . .
C19 C15 C16 C17 1.1(7) . .
C14 C15 C16 C17 -179.3(4) . .
C18 N2 C17 C16 0.2(7) . .
Ag1 N2 C17 C16 -178.7(4) . .
C15 C16 C17 N2 -1.2(8) . .
C17 N2 C18 C19 1.0(7) . .
Ag1 N2 C18 C19 179.8(4) . .
N2 C18 C19 C15 -1.0(7) . .
C16 C15 C19 C18 0.0(7) . .
C14 C15 C19 C18 -179.6(4) . .
